data_7031742
loop_
_publ_author_name
'Das, Ankita'
'Agarwala, Hemlata'
'Kundu, Tanaya'
'Ghosh, Prabir'
'Mondal, Sudipta'
'Mobin, Shaikh M.'
'Lahiri, Goutam Kumar'

_publ_section_title
;
 Electronic structures and selective fluoride sensing features of
 Os(bpy)2(HL(2-)) and [{Os(bpy)2}2(\m-HL(2-))](2+) (H3L:
 5-(1H-benzo[d]imidazol-2-yl)-1H-imidazole-4-carboxylic acid).
;
_journal_issue 37
_journal_name_full 'Dalton transactions (Cambridge, England : 2003)'
_journal_page_first 13932
_journal_page_last 13947
_journal_paper_doi 10.1039/c4dt01821d
_journal_volume 43
_journal_year 2014
_chemical_formula_sum 'C31 H28 N8 O5 Os'
_chemical_formula_weight 782.81
_chemical_name_systematic
;
 ?
;
_space_group_IT_number 14
_symmetry_cell_setting monoclinic
_symmetry_space_group_name_Hall '-P 2ybc'
_symmetry_space_group_name_H-M 'P 1 21/c 1'
_atom_sites_solution_hydrogens geom
_atom_sites_solution_primary direct
_atom_sites_solution_secondary difmap
_audit_creation_method SHELXL-97
_cell_angle_alpha 90.000
_cell_angle_beta 93.582(5)
_cell_angle_gamma 90.000
_cell_formula_units_Z 4
_cell_length_a 9.535(5)
_cell_length_b 25.768(5)
_cell_length_c 12.599(5)
_cell_measurement_reflns_used 14070
_cell_measurement_temperature 150(2)
_cell_measurement_theta_max 72.2250
_cell_measurement_theta_min 3.4260
_cell_volume 3090(2)
_computing_cell_refinement 'CrysAlis RED, Oxford Diffraction Ltd.,'
_computing_data_collection 'CrysAlis CCD, Oxford Diffraction Ltd.,'
_computing_data_reduction 'CrysAlis RED, Oxford Diffraction Ltd.,'
_computing_molecular_graphics Ortep3
_computing_publication_material Shelx97
_computing_structure_refinement 'SHELXL-97 (Sheldrick, 1997)'
_computing_structure_solution 'SHELXS-97 (Sheldrick, 1997)'
_diffrn_ambient_temperature 150(2)
_diffrn_detector_area_resol_mean 15.9948
_diffrn_measured_fraction_theta_full 0.990
_diffrn_measured_fraction_theta_max 0.990
_diffrn_measurement_device_type 'OXFORD DIFFRACTION SUPER NOVA'
_diffrn_measurement_method \w/q-scan
_diffrn_radiation_monochromator graphite
_diffrn_radiation_source 'Micro-Focus (Cu) X-ray Source'
_diffrn_radiation_type CuK\a
_diffrn_radiation_wavelength 1.5418
_diffrn_reflns_av_R_equivalents 0.0155
_diffrn_reflns_av_unetI/netI 0.0121
_diffrn_reflns_limit_h_max 11
_diffrn_reflns_limit_h_min -11
_diffrn_reflns_limit_k_max 25
_diffrn_reflns_limit_k_min -31
_diffrn_reflns_limit_l_max 12
_diffrn_reflns_limit_l_min -15
_diffrn_reflns_number 22858
_diffrn_reflns_theta_full 72.43
_diffrn_reflns_theta_max 72.43
_diffrn_reflns_theta_min 3.91
_exptl_absorpt_coefficient_mu 8.248
_exptl_absorpt_correction_T_max 0.4136
_exptl_absorpt_correction_T_min 0.2528
_exptl_absorpt_correction_type multi-scan
_exptl_absorpt_process_details
;
CrysAlis RED, Oxford Diffraction Ltd.,
Version 1.171.31.7 (release 18-10-2006 CrysAlis171 .NET)
(compiled Oct 18 2006,16:28:17)
Empirical absorption correction using spherical harmonics,
 implemented in SCALE3 ABSPACK scaling algorithm.
;
_exptl_crystal_colour black
_exptl_crystal_density_diffrn 1.683
_exptl_crystal_density_method 'not measured'
_exptl_crystal_description block
_exptl_crystal_F_000 1544
_exptl_crystal_size_max 0.23
_exptl_crystal_size_mid 0.18
_exptl_crystal_size_min 0.13
_refine_diff_density_max 0.711
_refine_diff_density_min -0.973
_refine_diff_density_rms 0.065
_refine_ls_extinction_method none
_refine_ls_goodness_of_fit_ref 0.881
_refine_ls_hydrogen_treatment riding
_refine_ls_matrix_type full
_refine_ls_number_parameters 415
_refine_ls_number_reflns 6058
_refine_ls_number_restraints 16
_refine_ls_restrained_S_all 0.884
_refine_ls_R_factor_all 0.0198
_refine_ls_R_factor_gt 0.0194
_refine_ls_shift/su_max 0.001
_refine_ls_shift/su_mean 0.000
_refine_ls_structure_factor_coef Fsqd
_refine_ls_weighting_details 'calc w=1/[\s^2^(Fo^2^)+(0.0325P)^2^+5.5318P] where P=(Fo^2^+2Fc^2^)/3'
_refine_ls_weighting_scheme calc
_refine_ls_wR_factor_gt 0.0512
_refine_ls_wR_factor_ref 0.0516
_reflns_number_gt 5953
_reflns_number_total 6058
_reflns_threshold_expression >2sigma(I)
_cod_data_source_file c4dt01821d8.cif
_cod_data_source_block 1
_cod_depositor_comments
;
The following automatic conversions were performed:

'_symmetry_cell_setting' value 'Monoclinic' changed to 'monoclinic'
according to
/usr/data/users/saulius/crontab/automatic-downloads/rss-feeds/RSC/lib/dictionaries/cif_core.dic
dictionary named 'cif_core.dic' version 2.4.2 from 2011-04-26.

Automatic conversion script
Id: cif_fix_values 2281 2013-09-26 08:29:07Z andrius 

 Adding full bibliography for 7031742.cif.
;
_cod_original_cell_volume 3089(2)
_cod_original_sg_symbol_H-M 'P 21/c'
_cod_database_code 7031742

loop_
_symmetry_equiv_pos_as_xyz
'x, y, z'
'-x, y+1/2, -z+1/2'
'-x, -y, -z'
'x, -y-1/2, z-1/2'

loop_
_atom_site_label
_atom_site_type_symbol
_atom_site_fract_x
_atom_site_fract_y
_atom_site_fract_z
_atom_site_U_iso_or_equiv
_atom_site_adp_type
_atom_site_occupancy
_atom_site_symmetry_multiplicity
_atom_site_calc_flag
_atom_site_refinement_flags
Os1 Os 0.270489(10) 0.142562(4) 0.047232(7) 0.02081(4) Uani 1 1 d .
O1 O 0.36887(17) 0.11735(7) 0.19345(13) 0.0269(3) Uani 1 1 d .
O2 O 0.33461(18) 0.09175(8) 0.35888(14) 0.0350(4) Uani 1 1 d .
N1 N 0.1032(2) 0.13444(7) 0.14167(16) 0.0224(4) Uani 1 1 d .
N2 N -0.0951(2) 0.12828(8) 0.22661(16) 0.0253(4) Uani 1 1 d .
N3 N -0.1369(2) 0.08999(8) 0.44036(16) 0.0257(4) Uani 1 1 d .
N4 N 0.0930(2) 0.07321(8) 0.46596(16) 0.0236(4) Uani 1 1 d .
N5 N 0.2742(2) 0.06743(8) -0.00415(15) 0.0243(4) Uani 1 1 d .
N6 N 0.4452(2) 0.14222(7) -0.03906(17) 0.0247(4) Uani 1 1 d .
N7 N 0.1580(2) 0.17275(8) -0.07943(16) 0.0239(4) Uani 1 1 d .
N8 N 0.2768(2) 0.22002(8) 0.08295(16) 0.0244(4) Uani 1 1 d .
C1 C 0.2876(2) 0.10687(9) 0.26965(19) 0.0261(5) Uani 1 1 d .
C2 C 0.1381(2) 0.11529(9) 0.24259(18) 0.0233(5) Uani 1 1 d .
C3 C -0.0349(3) 0.14168(9) 0.1369(2) 0.0245(5) Uani 1 1 d .
H3 H -0.0863 0.1551 0.0759 0.029 Uiso 1 1 calc R
C4 C 0.0125(2) 0.11145(9) 0.29347(18) 0.0223(4) Uani 1 1 d .
C5 C -0.0120(2) 0.09194(9) 0.39937(18) 0.0223(4) Uani 1 1 d .
C6 C 0.0335(2) 0.05690(9) 0.55734(18) 0.0233(5) Uani 1 1 d .
C7 C 0.0907(3) 0.03417(9) 0.6512(2) 0.0286(5) Uani 1 1 d .
H7 H 0.1885 0.0277 0.6628 0.034 Uiso 1 1 calc R
C8 C -0.0042(3) 0.02158(10) 0.72662(19) 0.0298(5) Uani 1 1 d .
H8 H 0.0295 0.0060 0.7917 0.036 Uiso 1 1 calc R
C9 C -0.1474(3) 0.03121(10) 0.7090(2) 0.0315(5) Uani 1 1 d .
H9 H -0.2087 0.0216 0.7623 0.038 Uiso 1 1 calc R
C10 C -0.2039(3) 0.05439(10) 0.6163(2) 0.0301(5) Uani 1 1 d .
H10 H -0.3018 0.0610 0.6054 0.036 Uiso 1 1 calc R
C11 C -0.1099(3) 0.06742(9) 0.54024(19) 0.0255(5) Uani 1 1 d .
C12 C 0.1917(3) 0.02839(9) 0.0282(2) 0.0289(5) Uani 1 1 d .
H12 H 0.1255 0.0358 0.0794 0.035 Uiso 1 1 calc R
C13 C 0.1999(3) -0.02148(10) -0.0101(2) 0.0346(6) Uani 1 1 d .
H13 H 0.1416 -0.0479 0.0156 0.042 Uiso 1 1 calc R
C14 C 0.2942(3) -0.03283(11) -0.0865(2) 0.0395(6) Uani 1 1 d .
H14 H 0.2996 -0.0668 -0.1153 0.047 Uiso 1 1 calc R
C15 C 0.3798(3) 0.00628(11) -0.1198(2) 0.0359(6) Uani 1 1 d .
H15 H 0.4450 -0.0006 -0.1720 0.043 Uiso 1 1 calc R
C16 C 0.3705(3) 0.05574(10) -0.07679(19) 0.0278(5) Uani 1 1 d .
C17 C 0.4635(3) 0.09866(10) -0.0995(2) 0.0281(5) Uani 1 1 d .
C18 C 0.5661(3) 0.09691(12) -0.1725(2) 0.0384(6) Uani 1 1 d .
H18 H 0.5741 0.0672 -0.2165 0.046 Uiso 1 1 calc R
C19 C 0.6568(3) 0.13811(12) -0.1813(3) 0.0441(7) Uani 1 1 d .
H19 H 0.7273 0.1373 -0.2314 0.053 Uiso 1 1 calc R
C20 C 0.6432(3) 0.18082(12) -0.1157(2) 0.0409(7) Uani 1 1 d .
H20 H 0.7072 0.2090 -0.1177 0.049 Uiso 1 1 calc R
C21 C 0.5359(3) 0.18194(10) -0.0477(2) 0.0325(6) Uani 1 1 d .
H21 H 0.5252 0.2119 -0.0050 0.039 Uiso 1 1 calc R
C22 C 0.0970(3) 0.14496(10) -0.1612(2) 0.0301(5) Uani 1 1 d .
H22 H 0.1113 0.1085 -0.1623 0.036 Uiso 1 1 calc R
C23 C 0.0154(3) 0.16737(11) -0.2428(2) 0.0348(6) Uani 1 1 d .
H23 H -0.0252 0.1466 -0.2989 0.042 Uiso 1 1 calc R
C24 C -0.0070(3) 0.22046(12) -0.2423(2) 0.0394(6) Uani 1 1 d .
H24 H -0.0642 0.2366 -0.2972 0.047 Uiso 1 1 calc R
C25 C 0.0558(3) 0.24928(11) -0.1605(2) 0.0382(6) Uani 1 1 d .
H25 H 0.0424 0.2858 -0.1591 0.046 Uiso 1 1 calc R
C26 C 0.1382(3) 0.22543(10) -0.0802(2) 0.0282(5) Uani 1 1 d .
C27 C 0.2106(3) 0.25215(10) 0.0097(2) 0.0288(5) Uani 1 1 d .
C28 C 0.2173(4) 0.30554(11) 0.0200(2) 0.0425(7) Uani 1 1 d .
H28 H 0.1713 0.3271 -0.0326 0.051 Uiso 1 1 calc R
C29 C 0.2906(4) 0.32751(11) 0.1064(3) 0.0445(7) Uani 1 1 d .
H29 H 0.2966 0.3641 0.1142 0.053 Uiso 1 1 calc R
C30 C 0.3552(3) 0.29481(11) 0.1814(2) 0.0378(6) Uani 1 1 d .
H30 H 0.4060 0.3089 0.2420 0.045 Uiso 1 1 calc R
C31 C 0.3460(3) 0.24174(10) 0.1683(2) 0.0307(5) Uani 1 1 d .
H31 H 0.3899 0.2198 0.2212 0.037 Uiso 1 1 calc R
O101 O 0.6328(2) 0.17004(9) 0.2333(2) 0.0486(5) Uani 1 1 d D
H111 H 0.7055 0.1485 0.2452 0.073(14) Uiso 1 1 d RD
H222 H 0.5800 0.1425 0.2112 0.15(3) Uiso 1 1 d RD
O102 O 0.6011(2) 0.04881(9) 0.3568(2) 0.0557(6) Uani 1 1 d D
O103 O 0.5791(2) -0.05238(9) 0.41936(18) 0.0508(5) Uani 1 1 d D
H333 H 0.5223 0.0680 0.3526 0.076 Uiso 1 1 d RD
H444 H 0.6825 0.0688 0.3666 0.076 Uiso 1 1 d RD
H666 H 0.5612 -0.0209 0.3890 0.076 Uiso 1 1 d RD
H555 H 0.5482 -0.0567 0.4842 0.076 Uiso 1 1 d RD
H4N H 0.181(3) 0.0708(9) 0.4489(18) 0.011(5) Uiso 1 1 d .

loop_
_atom_site_aniso_label
_atom_site_aniso_U_11
_atom_site_aniso_U_22
_atom_site_aniso_U_33
_atom_site_aniso_U_23
_atom_site_aniso_U_13
_atom_site_aniso_U_12
Os1 0.02056(6) 0.01991(6) 0.02268(6) 0.00171(3) 0.00707(4) 0.00133(3)
O1 0.0226(8) 0.0329(9) 0.0259(8) 0.0059(7) 0.0061(6) 0.0009(7)
O2 0.0228(8) 0.0527(12) 0.0295(9) 0.0139(8) 0.0026(7) 0.0034(8)
N1 0.0221(10) 0.0210(9) 0.0249(10) 0.0007(7) 0.0071(8) 0.0015(7)
N2 0.0207(9) 0.0262(10) 0.0291(10) 0.0004(8) 0.0031(8) 0.0003(8)
N3 0.0232(10) 0.0275(10) 0.0270(10) 0.0017(8) 0.0065(8) 0.0016(8)
N4 0.0201(10) 0.0249(10) 0.0263(10) 0.0007(8) 0.0067(8) -0.0005(8)
N5 0.0248(10) 0.0236(10) 0.0248(10) 0.0023(8) 0.0042(8) 0.0025(8)
N6 0.0230(10) 0.0260(11) 0.0259(10) 0.0026(7) 0.0080(8) 0.0034(7)
N7 0.0252(10) 0.0217(9) 0.0258(10) 0.0017(8) 0.0090(8) -0.0003(8)
N8 0.0250(10) 0.0227(10) 0.0264(10) 0.0002(8) 0.0087(8) 0.0022(8)
C1 0.0232(11) 0.0263(12) 0.0294(12) 0.0017(9) 0.0060(9) 0.0017(9)
C2 0.0245(11) 0.0214(11) 0.0244(11) 0.0009(9) 0.0053(9) -0.0016(9)
C3 0.0203(11) 0.0266(12) 0.0269(12) 0.0008(9) 0.0031(9) 0.0015(8)
C4 0.0209(11) 0.0204(10) 0.0262(11) -0.0017(9) 0.0055(9) -0.0012(8)
C5 0.0194(10) 0.0209(10) 0.0271(11) -0.0021(9) 0.0049(9) -0.0016(8)
C6 0.0252(11) 0.0201(11) 0.0250(11) -0.0020(9) 0.0052(9) -0.0031(9)
C7 0.0283(12) 0.0255(12) 0.0318(12) -0.0016(10) 0.0015(10) 0.0009(10)
C8 0.0397(14) 0.0256(12) 0.0245(12) 0.0018(9) 0.0059(10) 0.0003(10)
C9 0.0371(14) 0.0302(13) 0.0285(12) 0.0023(10) 0.0130(10) 0.0036(11)
C10 0.0261(12) 0.0331(13) 0.0319(13) 0.0009(10) 0.0086(10) 0.0037(10)
C11 0.0256(11) 0.0240(11) 0.0274(12) -0.0016(9) 0.0053(9) 0.0014(9)
C12 0.0309(13) 0.0249(12) 0.0311(12) 0.0052(10) 0.0037(10) 0.0004(10)
C13 0.0381(14) 0.0249(13) 0.0406(15) 0.0033(11) -0.0006(12) -0.0027(11)
C14 0.0416(16) 0.0269(13) 0.0495(17) -0.0082(12) -0.0014(13) 0.0035(11)
C15 0.0328(14) 0.0332(14) 0.0421(15) -0.0073(11) 0.0057(11) 0.0052(11)
C16 0.0275(12) 0.0278(12) 0.0286(12) -0.0006(10) 0.0043(9) 0.0055(10)
C17 0.0254(12) 0.0293(12) 0.0304(12) 0.0002(10) 0.0069(10) 0.0051(10)
C18 0.0346(14) 0.0390(15) 0.0432(15) -0.0061(12) 0.0156(12) 0.0052(12)
C19 0.0340(15) 0.0496(18) 0.0517(18) -0.0013(13) 0.0268(14) 0.0010(12)
C20 0.0323(14) 0.0416(16) 0.0507(17) 0.0002(13) 0.0170(13) -0.0043(12)
C21 0.0277(13) 0.0301(13) 0.0411(14) 0.0000(11) 0.0124(11) -0.0033(10)
C22 0.0306(13) 0.0285(13) 0.0317(13) -0.0004(10) 0.0054(11) -0.0029(10)
C23 0.0334(14) 0.0389(15) 0.0321(13) -0.0002(11) 0.0023(11) -0.0041(11)
C24 0.0406(15) 0.0424(16) 0.0343(14) 0.0097(12) -0.0035(11) 0.0033(12)
C25 0.0460(16) 0.0278(13) 0.0407(15) 0.0078(11) 0.0012(12) 0.0047(12)
C26 0.0316(13) 0.0250(12) 0.0287(12) 0.0033(10) 0.0074(10) 0.0012(10)
C27 0.0338(13) 0.0245(12) 0.0289(12) 0.0010(10) 0.0071(10) 0.0024(10)
C28 0.0604(19) 0.0259(13) 0.0408(15) 0.0003(12) -0.0001(14) 0.0044(13)
C29 0.0592(19) 0.0245(13) 0.0500(17) -0.0070(12) 0.0038(14) -0.0014(13)
C30 0.0405(15) 0.0354(14) 0.0376(14) -0.0121(12) 0.0038(12) -0.0031(12)
C31 0.0287(12) 0.0322(13) 0.0314(13) -0.0034(10) 0.0046(10) 0.0011(10)
O101 0.0283(10) 0.0442(12) 0.0736(15) 0.0017(11) 0.0063(10) 0.0051(9)
O102 0.0298(11) 0.0403(12) 0.0956(19) -0.0013(12) -0.0083(11) 0.0033(9)
O103 0.0519(13) 0.0493(13) 0.0527(13) 0.0039(10) 0.0161(10) 0.0043(10)

loop_
_atom_type_symbol
_atom_type_description
_atom_type_scat_dispersion_real
_atom_type_scat_dispersion_imag
_atom_type_scat_source
C C 0.0181 0.0091 'International Tables Vol C Tables 4.2.6.8 and 6.1.1.4'
H H 0.0000 0.0000 'International Tables Vol C Tables 4.2.6.8 and 6.1.1.4'
O O 0.0492 0.0322 'International Tables Vol C Tables 4.2.6.8 and 6.1.1.4'
N N 0.0311 0.0180 'International Tables Vol C Tables 4.2.6.8 and 6.1.1.4'
Os Os -4.9801 6.2216 'International Tables Vol C Tables 4.2.6.8 and 6.1.1.4'

loop_
_geom_angle_atom_site_label_1
_geom_angle_atom_site_label_2
_geom_angle_atom_site_label_3
_geom_angle
N7 Os1 N5 97.66(8)
N7 Os1 N6 89.54(9)
N5 Os1 N6 78.27(8)
N7 Os1 N8 78.76(8)
N5 Os1 N8 173.49(8)
N6 Os1 N8 96.17(8)
N7 Os1 N1 95.92(8)
N5 Os1 N1 96.67(8)
N6 Os1 N1 173.04(8)
N8 Os1 N1 89.15(8)
N7 Os1 O1 171.66(7)
N5 Os1 O1 88.25(7)
N6 Os1 O1 97.46(8)
N8 Os1 O1 95.90(8)
N1 Os1 O1 77.47(8)
C1 O1 Os1 117.04(15)
C3 N1 C2 105.79(19)
C3 N1 Os1 139.61(17)
C2 N1 Os1 114.59(15)
C3 N2 C4 104.9(2)
C5 N3 C11 104.3(2)
C5 N4 C6 107.38(19)
C5 N4 H4N 123.6(15)
C6 N4 H4N 128.9(15)
C12 N5 C16 117.6(2)
C12 N5 Os1 125.92(17)
C16 N5 Os1 116.46(16)
C21 N6 C17 118.1(2)
C21 N6 Os1 125.94(17)
C17 N6 Os1 115.70(16)
C22 N7 C26 117.8(2)
C22 N7 Os1 125.30(17)
C26 N7 Os1 116.90(17)
C31 N8 C27 118.1(2)
C31 N8 Os1 125.92(17)
C27 N8 Os1 115.92(17)
O2 C1 O1 122.3(2)
O2 C1 C2 123.2(2)
O1 C1 C2 114.5(2)
N1 C2 C4 106.4(2)
N1 C2 C1 116.2(2)
C4 C2 C1 137.3(2)
N1 C3 N2 113.6(2)
N1 C3 H3 123.2
N2 C3 H3 123.2
N2 C4 C2 109.2(2)
N2 C4 C5 121.3(2)
C2 C4 C5 129.4(2)
N3 C5 N4 113.1(2)
N3 C5 C4 124.6(2)
N4 C5 C4 122.3(2)
N4 C6 C7 132.4(2)
N4 C6 C11 105.1(2)
C7 C6 C11 122.5(2)
C8 C7 C6 116.1(2)
C8 C7 H7 122.0
C6 C7 H7 122.0
C7 C8 C9 121.5(2)
C7 C8 H8 119.2
C9 C8 H8 119.2
C8 C9 C10 122.4(2)
C8 C9 H9 118.8
C10 C9 H9 118.8
C9 C10 C11 116.6(2)
C9 C10 H10 121.7
C11 C10 H10 121.7
N3 C11 C10 129.0(2)
N3 C11 C6 110.1(2)
C10 C11 C6 120.8(2)
N5 C12 C13 122.8(2)
N5 C12 H12 118.6
C13 C12 H12 118.6
C12 C13 C14 119.5(3)
C12 C13 H13 120.2
C14 C13 H13 120.2
C15 C14 C13 118.5(3)
C15 C14 H14 120.7
C13 C14 H14 120.7
C14 C15 C16 119.9(3)
C14 C15 H15 120.0
C16 C15 H15 120.0
N5 C16 C15 121.6(2)
N5 C16 C17 114.0(2)
C15 C16 C17 124.4(2)
N6 C17 C18 120.9(2)
N6 C17 C16 114.3(2)
C18 C17 C16 124.7(2)
C19 C18 C17 120.1(3)
C19 C18 H18 119.9
C17 C18 H18 119.9
C18 C19 C20 118.7(3)
C18 C19 H19 120.7
C20 C19 H19 120.7
C21 C20 C19 119.3(3)
C21 C20 H20 120.4
C19 C20 H20 120.4
N6 C21 C20 122.7(3)
N6 C21 H21 118.7
C20 C21 H21 118.7
N7 C22 C23 122.8(2)
N7 C22 H22 118.6
C23 C22 H22 118.6
C22 C23 C24 119.4(3)
C22 C23 H23 120.3
C24 C23 H23 120.3
C25 C24 C23 118.4(3)
C25 C24 H24 120.8
C23 C24 H24 120.8
C24 C25 C26 120.5(3)
C24 C25 H25 119.7
C26 C25 H25 119.7
N7 C26 C25 121.0(2)
N7 C26 C27 113.8(2)
C25 C26 C27 125.2(2)
N8 C27 C28 121.6(3)
N8 C27 C26 114.5(2)
C28 C27 C26 123.9(2)
C29 C28 C27 120.1(3)
C29 C28 H28 120.0
C27 C28 H28 120.0
C28 C29 C30 118.2(3)
C28 C29 H29 120.9
C30 C29 H29 120.9
C31 C30 C29 120.1(3)
C31 C30 H30 120.0
C29 C30 H30 120.0
N8 C31 C30 122.1(3)
N8 C31 H31 119.0
C30 C31 H31 119.0
H111 O101 H222 88.6
H333 O102 H444 113.0
H666 O103 H555 115.7

loop_
_geom_bond_atom_site_label_1
_geom_bond_atom_site_label_2
_geom_bond_distance
Os1 N7 2.022(2)
Os1 N5 2.042(2)
Os1 N6 2.046(2)
Os1 N8 2.046(2)
Os1 N1 2.059(2)
Os1 O1 2.1166(18)
O1 C1 1.299(3)
O2 C1 1.246(3)
N1 C3 1.328(3)
N1 C2 1.385(3)
N2 C3 1.344(3)
N2 C4 1.357(3)
N3 C5 1.328(3)
N3 C11 1.396(3)
N4 C5 1.354(3)
N4 C6 1.380(3)
N4 H4N 0.88(3)
N5 C12 1.355(3)
N5 C16 1.370(3)
N6 C21 1.349(3)
N6 C17 1.374(3)
N7 C22 1.356(3)
N7 C26 1.370(3)
N8 C31 1.348(3)
N8 C27 1.365(3)
C1 C2 1.461(3)
C2 C4 1.397(3)
C3 H3 0.9500
C4 C5 1.458(3)
C6 C7 1.400(3)
C6 C11 1.397(3)
C7 C8 1.390(4)
C7 H7 0.9500
C8 C9 1.391(4)
C8 H8 0.9500
C9 C10 1.390(4)
C9 H9 0.9500
C10 C11 1.394(3)
C10 H10 0.9500
C12 C13 1.376(4)
C12 H12 0.9500
C13 C14 1.389(4)
C13 H13 0.9500
C14 C15 1.378(4)
C14 H14 0.9500
C15 C16 1.390(4)
C15 H15 0.9500
C16 C17 1.457(4)
C17 C18 1.385(4)
C18 C19 1.378(4)
C18 H18 0.9500
C19 C20 1.388(4)
C19 H19 0.9500
C20 C21 1.375(4)
C20 H20 0.9500
C21 H21 0.9500
C22 C23 1.377(4)
C22 H22 0.9500
C23 C24 1.385(4)
C23 H23 0.9500
C24 C25 1.376(4)
C24 H24 0.9500
C25 C26 1.386(4)
C25 H25 0.9500
C26 C27 1.461(4)
C27 C28 1.383(4)
C28 C29 1.378(4)
C28 H28 0.9500
C29 C30 1.382(4)
C29 H29 0.9500
C30 C31 1.379(4)
C30 H30 0.9500
C31 H31 0.9500
O101 H111 0.8935
O101 H222 0.9038
O102 H333 0.8984
O102 H444 0.9328
O103 H666 0.9080
O103 H555 0.8925

loop_
_geom_torsion_atom_site_label_1
_geom_torsion_atom_site_label_2
_geom_torsion_atom_site_label_3
_geom_torsion_atom_site_label_4
_geom_torsion
N7 Os1 O1 C1 40.5(6)
N5 Os1 O1 C1 -94.77(17)
N6 Os1 O1 C1 -172.70(17)
N8 Os1 O1 C1 90.26(17)
N1 Os1 O1 C1 2.46(17)
N7 Os1 N1 C3 2.5(3)
N5 Os1 N1 C3 -96.0(3)
N6 Os1 N1 C3 -139.0(6)
N8 Os1 N1 C3 81.1(3)
O1 Os1 N1 C3 177.3(3)
N7 Os1 N1 C2 -178.09(16)
N5 Os1 N1 C2 83.45(17)
N6 Os1 N1 C2 40.5(7)
N8 Os1 N1 C2 -99.48(17)
O1 Os1 N1 C2 -3.25(15)
N7 Os1 N5 C12 -101.2(2)
N6 Os1 N5 C12 170.9(2)
N8 Os1 N5 C12 -157.4(6)
N1 Os1 N5 C12 -4.2(2)
O1 Os1 N5 C12 72.9(2)
N7 Os1 N5 C16 79.79(18)
N6 Os1 N5 C16 -8.13(17)
N8 Os1 N5 C16 23.6(8)
N1 Os1 N5 C16 176.71(17)
O1 Os1 N5 C16 -106.12(17)
N7 Os1 N6 C21 87.2(2)
N5 Os1 N6 C21 -174.9(2)
N8 Os1 N6 C21 8.6(2)
N1 Os1 N6 C21 -131.1(6)
O1 Os1 N6 C21 -88.2(2)
N7 Os1 N6 C17 -87.42(18)
N5 Os1 N6 C17 10.51(17)
N8 Os1 N6 C17 -166.06(18)
N1 Os1 N6 C17 54.3(7)
O1 Os1 N6 C17 97.14(18)
N5 Os1 N7 C22 6.5(2)
N6 Os1 N7 C22 84.6(2)
N8 Os1 N7 C22 -179.0(2)
N1 Os1 N7 C22 -91.1(2)
O1 Os1 N7 C22 -128.3(5)
N5 Os1 N7 C26 -175.88(17)
N6 Os1 N7 C26 -97.77(17)
N8 Os1 N7 C26 -1.39(17)
N1 Os1 N7 C26 86.56(17)
O1 Os1 N7 C26 49.3(6)
N7 Os1 N8 C31 -177.4(2)
N5 Os1 N8 C31 -120.3(7)
N6 Os1 N8 C31 -89.1(2)
N1 Os1 N8 C31 86.4(2)
O1 Os1 N8 C31 9.0(2)
N7 Os1 N8 C27 -1.26(17)
N5 Os1 N8 C27 55.8(7)
N6 Os1 N8 C27 87.03(18)
N1 Os1 N8 C27 -97.47(18)
O1 Os1 N8 C27 -174.78(17)
Os1 O1 C1 O2 -179.99(19)
Os1 O1 C1 C2 -1.2(3)
C3 N1 C2 C4 0.9(2)
Os1 N1 C2 C4 -178.76(15)
C3 N1 C2 C1 -176.6(2)
Os1 N1 C2 C1 3.8(3)
O2 C1 C2 N1 177.1(2)
O1 C1 C2 N1 -1.7(3)
O2 C1 C2 C4 0.7(5)
O1 C1 C2 C4 -178.1(3)
C2 N1 C3 N2 -0.7(3)
Os1 N1 C3 N2 178.78(18)
C4 N2 C3 N1 0.2(3)
C3 N2 C4 C2 0.4(3)
C3 N2 C4 C5 -178.2(2)
N1 C2 C4 N2 -0.8(3)
C1 C2 C4 N2 175.9(3)
N1 C2 C4 C5 177.7(2)
C1 C2 C4 C5 -5.7(5)
C11 N3 C5 N4 -1.1(3)
C11 N3 C5 C4 178.3(2)
C6 N4 C5 N3 0.9(3)
C6 N4 C5 C4 -178.4(2)
N2 C4 C5 N3 -1.7(4)
C2 C4 C5 N3 -180.0(2)
N2 C4 C5 N4 177.6(2)
C2 C4 C5 N4 -0.7(4)
C5 N4 C6 C7 179.3(2)
C5 N4 C6 C11 -0.3(2)
N4 C6 C7 C8 -178.5(2)
C11 C6 C7 C8 1.2(3)
C6 C7 C8 C9 -0.1(4)
C7 C8 C9 C10 -0.8(4)
C8 C9 C10 C11 0.5(4)
C5 N3 C11 C10 -177.5(3)
C5 N3 C11 C6 0.8(3)
C9 C10 C11 N3 178.8(2)
C9 C10 C11 C6 0.6(4)
N4 C6 C11 N3 -0.3(3)
C7 C6 C11 N3 180.0(2)
N4 C6 C11 C10 178.2(2)
C7 C6 C11 C10 -1.5(4)
C16 N5 C12 C13 -1.0(4)
Os1 N5 C12 C13 179.95(19)
N5 C12 C13 C14 -1.2(4)
C12 C13 C14 C15 1.7(4)
C13 C14 C15 C16 0.0(4)
C12 N5 C16 C15 2.8(4)
Os1 N5 C16 C15 -178.1(2)
C12 N5 C16 C17 -174.5(2)
Os1 N5 C16 C17 4.6(3)
C14 C15 C16 N5 -2.4(4)
C14 C15 C16 C17 174.7(3)
C21 N6 C17 C18 -4.2(4)
Os1 N6 C17 C18 170.8(2)
C21 N6 C17 C16 173.7(2)
Os1 N6 C17 C16 -11.2(3)
N5 C16 C17 N6 4.3(3)
C15 C16 C17 N6 -172.9(2)
N5 C16 C17 C18 -177.8(2)
C15 C16 C17 C18 4.9(4)
N6 C17 C18 C19 3.5(4)
C16 C17 C18 C19 -174.3(3)
C17 C18 C19 C20 0.3(5)
C18 C19 C20 C21 -3.1(5)
C17 N6 C21 C20 1.3(4)
Os1 N6 C21 C20 -173.2(2)
C19 C20 C21 N6 2.4(5)
C26 N7 C22 C23 -1.1(4)
Os1 N7 C22 C23 176.55(19)
N7 C22 C23 C24 -0.2(4)
C22 C23 C24 C25 1.1(4)
C23 C24 C25 C26 -0.6(4)
C22 N7 C26 C25 1.6(4)
Os1 N7 C26 C25 -176.3(2)
C22 N7 C26 C27 -178.6(2)
Os1 N7 C26 C27 3.6(3)
C24 C25 C26 N7 -0.8(4)
C24 C25 C26 C27 179.4(3)
C31 N8 C27 C28 2.0(4)
Os1 N8 C27 C28 -174.4(2)
C31 N8 C27 C26 180.0(2)
Os1 N8 C27 C26 3.5(3)
N7 C26 C27 N8 -4.6(3)
C25 C26 C27 N8 175.3(2)
N7 C26 C27 C28 173.3(3)
C25 C26 C27 C28 -6.8(4)
N8 C27 C28 C29 -0.8(5)
C26 C27 C28 C29 -178.6(3)
C27 C28 C29 C30 -0.4(5)
C28 C29 C30 C31 0.4(5)
C27 N8 C31 C30 -2.1(4)
Os1 N8 C31 C30 174.0(2)
C29 C30 C31 N8 0.9(4)
